data_4069457
loop_
_publ_author_name
'Braddock-Wilking, Janet'
'Bandrowsky, Teresa'
'Praingam, Ngamjit'
'Rath, Nigam P.'

_publ_section_title
;
 Sila- and Germaplatinacycles Produced from a Stepwise E&#x2212;E Bond
 Forming Reaction
;
_journal_issue 14
_journal_name_full Organometallics
_journal_page_first 4098
_journal_paper_doi 10.1021/om900201y
_journal_volume 28
_journal_year 2009
_chemical_formula_moiety 'C74 H56 Ge4 P2 Pt, C H2 Cl2'
_chemical_formula_sum 'C75 H58 Cl2 Ge4 P2 Pt'
_chemical_formula_weight 1577.50
_chemical_name_systematic
; 
 ? 
;
_space_group_IT_number 14
_symmetry_cell_setting monoclinic
_symmetry_space_group_name_Hall '-P 2yn'
_symmetry_space_group_name_H-M 'P 1 21/n 1'
_atom_sites_solution_hydrogens geom
_atom_sites_solution_primary direct
_atom_sites_solution_secondary difmap
_audit_creation_method SHELXL-97
_cell_angle_alpha 90.00
_cell_angle_beta 102.905(7)
_cell_angle_gamma 90.00
_cell_formula_units_Z 4
_cell_length_a 16.714(3)
_cell_length_b 19.448(3)
_cell_length_c 20.010(3)
_cell_measurement_reflns_used 9846
_cell_measurement_temperature 100(2)
_cell_measurement_theta_max 25.85
_cell_measurement_theta_min 2.09
_cell_volume 6340.0(18)
_computing_cell_refinement 'Bruker-Apex II (Bruker, 2006)'
_computing_data_collection 'Bruker-Apex II (Bruker, 2006)'
_computing_data_reduction 'Bruker-SAINT   (Bruker, 2006)'
_computing_molecular_graphics 'Bruker-SHELXTL (Sheldrick, 2006)'
_computing_publication_material 'Bruker-SHELXTL (Sheldrick, 2006)'
_computing_structure_refinement 'Bruker-SHELXTL (Sheldrick, 2006)'
_computing_structure_solution 'Bruker-SHELXTL (Sheldrick, 2006)'
_diffrn_ambient_temperature 100(2)
_diffrn_measured_fraction_theta_full 0.999
_diffrn_measured_fraction_theta_max 0.999
_diffrn_measurement_device_type 'CCD area detector'
_diffrn_measurement_method 'phi and omega scans'
_diffrn_radiation_monochromator graphite
_diffrn_radiation_source 'fine-focus sealed tube'
_diffrn_radiation_type MoK\a
_diffrn_radiation_wavelength 0.71073
_diffrn_reflns_av_R_equivalents 0.1108
_diffrn_reflns_av_sigmaI/netI 0.0744
_diffrn_reflns_limit_h_max 20
_diffrn_reflns_limit_h_min -20
_diffrn_reflns_limit_k_max 23
_diffrn_reflns_limit_k_min -24
_diffrn_reflns_limit_l_max 24
_diffrn_reflns_limit_l_min -24
_diffrn_reflns_number 115163
_diffrn_reflns_theta_full 26.02
_diffrn_reflns_theta_max 26.02
_diffrn_reflns_theta_min 2.71
_exptl_absorpt_coefficient_mu 4.252
_exptl_absorpt_correction_T_max 0.8155
_exptl_absorpt_correction_T_min 0.3176
_exptl_absorpt_correction_type numerical
_exptl_absorpt_process_details 'sadabs v2007/2'
_exptl_crystal_colour colourless
_exptl_crystal_density_diffrn 1.653
_exptl_crystal_density_meas ?
_exptl_crystal_density_method 'not measured'
_exptl_crystal_description plate
_exptl_crystal_F_000 3112
_exptl_crystal_size_max 0.35
_exptl_crystal_size_mid 0.09
_exptl_crystal_size_min 0.05
_refine_diff_density_max 2.238
_refine_diff_density_min -2.312
_refine_diff_density_rms 0.178
_refine_ls_extinction_method none
_refine_ls_goodness_of_fit_ref 0.981
_refine_ls_hydrogen_treatment noref
_refine_ls_matrix_type full
_refine_ls_number_parameters 757
_refine_ls_number_reflns 12479
_refine_ls_number_restraints 0
_refine_ls_restrained_S_all 0.981
_refine_ls_R_factor_all 0.0772
_refine_ls_R_factor_gt 0.0434
_refine_ls_shift/su_max 0.002
_refine_ls_shift/su_mean 0.000
_refine_ls_structure_factor_coef Fsqd
_refine_ls_weighting_details 'calc w=1/[\s^2^(Fo^2^)+(0.0587P)^2^+0.0000P] where P=(Fo^2^+2Fc^2^)/3'
_refine_ls_weighting_scheme calc
_refine_ls_wR_factor_gt 0.0925
_refine_ls_wR_factor_ref 0.1052
_reflns_number_gt 8801
_reflns_number_total 12479
_reflns_threshold_expression >2sigma(I)
_cod_data_source_file om900201y_si_004.cif
_cod_data_source_block w18507
_cod_depositor_comments
;
The following automatic conversions were performed:

'_symmetry_cell_setting' value 'Monoclinic' changed to 'monoclinic'
according to /home/saulius/struct/CIF-dictionaries/cif_core.dic
dictionary named 'cif_core.dic' version 2.4.2 from 2011-04-26.

Automatic conversion script
Id: cif_fix_values 1715 2011-07-08 13:25:40Z adriana 

The following automatic conversions were performed:

'_exptl_crystal_density_meas' value 'no' was changed to '?' - the
value is perceived as not measured.

Automatic conversion script
Id: cif_fix_values 3008 2015-01-20 13:52:24Z robertas 
;
_cod_original_cell_volume 6340.2(17)
_cod_original_sg_symbol_H-M P2~1~/n
_cod_database_code 4069457

loop_
_symmetry_equiv_pos_as_xyz
'x, y, z'
'-x+1/2, y+1/2, -z+1/2'
'-x, -y, -z'
'x-1/2, -y-1/2, z-1/2'

loop_
_atom_site_label
_atom_site_type_symbol
_atom_site_fract_x
_atom_site_fract_y
_atom_site_fract_z
_atom_site_U_iso_or_equiv
_atom_site_adp_type
_atom_site_occupancy
_atom_site_symmetry_multiplicity
_atom_site_calc_flag
_atom_site_refinement_flags
Pt1 Pt 0.064249(13) 0.801104(11) 0.230350(11) 0.01264(7) Uani 1 1 d .
Ge1 Ge 0.21206(4) 0.78069(3) 0.25305(3) 0.01432(15) Uani 1 1 d .
Ge2 Ge 0.28838(4) 0.77143(3) 0.37173(3) 0.01461(15) Uani 1 1 d .
Ge3 Ge 0.20574(4) 0.83895(3) 0.43054(3) 0.01435(15) Uani 1 1 d .
Ge4 Ge 0.07268(4) 0.82185(3) 0.35190(3) 0.01456(15) Uani 1 1 d .
P1 P 0.04659(9) 0.76468(8) 0.12019(8) 0.0139(3) Uani 1 1 d .
P2 P -0.07155(9) 0.82864(8) 0.20263(8) 0.0156(3) Uani 1 1 d .
C1 C -0.0532(3) 0.7988(3) 0.0730(3) 0.0164(13) Uani 1 1 d .
H1A H -0.0477 0.8480 0.0620 0.020 Uiso 1 1 calc R
H1B H -0.0721 0.7733 0.0295 0.020 Uiso 1 1 calc R
C2 C -0.1151(3) 0.7906(3) 0.1181(3) 0.0189(14) Uani 1 1 d .
H2A H -0.1270 0.7413 0.1232 0.023 Uiso 1 1 calc R
H2B H -0.1670 0.8141 0.0967 0.023 Uiso 1 1 calc R
C3 C 0.0313(3) 0.6728(3) 0.1119(3) 0.0153(13) Uani 1 1 d .
C4 C 0.0519(4) 0.6304(3) 0.1702(3) 0.0232(15) Uani 1 1 d .
H4 H 0.0779 0.6494 0.2133 0.028 Uiso 1 1 calc R
C5 C 0.0342(4) 0.5608(3) 0.1643(3) 0.0238(15) Uani 1 1 d .
H5 H 0.0485 0.5320 0.2036 0.029 Uiso 1 1 calc R
C6 C -0.0039(4) 0.5329(3) 0.1022(3) 0.0270(16) Uani 1 1 d .
H6 H -0.0163 0.4852 0.0989 0.032 Uiso 1 1 calc R
C7 C -0.0246(4) 0.5743(3) 0.0438(3) 0.0244(15) Uani 1 1 d .
H7 H -0.0513 0.5551 0.0009 0.029 Uiso 1 1 calc R
C8 C -0.0057(4) 0.6436(3) 0.0491(3) 0.0204(14) Uani 1 1 d .
H8 H -0.0182 0.6717 0.0093 0.024 Uiso 1 1 calc R
C9 C 0.1191(3) 0.7876(3) 0.0695(3) 0.0136(13) Uani 1 1 d .
C10 C 0.1695(4) 0.7402(3) 0.0478(3) 0.0184(14) Uani 1 1 d .
H10 H 0.1634 0.6927 0.0567 0.022 Uiso 1 1 calc R
C11 C 0.2289(4) 0.7609(3) 0.0131(3) 0.0196(14) Uani 1 1 d .
H11 H 0.2629 0.7276 -0.0015 0.024 Uiso 1 1 calc R
C12 C 0.2385(4) 0.8297(3) 0.0000(3) 0.0216(15) Uani 1 1 d .
H12 H 0.2791 0.8438 -0.0236 0.026 Uiso 1 1 calc R
C13 C 0.1887(4) 0.8782(3) 0.0213(3) 0.0260(16) Uani 1 1 d .
H13 H 0.1949 0.9255 0.0118 0.031 Uiso 1 1 calc R
C14 C 0.1298(4) 0.8580(3) 0.0564(3) 0.0234(15) Uani 1 1 d .
H14 H 0.0967 0.8916 0.0716 0.028 Uiso 1 1 calc R
C15 C -0.0955(4) 0.9197(3) 0.1898(3) 0.0199(14) Uani 1 1 d .
C16 C -0.1755(4) 0.9413(3) 0.1605(3) 0.0245(15) Uani 1 1 d .
H16 H -0.2177 0.9084 0.1459 0.029 Uiso 1 1 calc R
C17 C -0.1930(4) 1.0106(3) 0.1527(4) 0.0322(17) Uani 1 1 d .
H17 H -0.2474 1.0253 0.1334 0.039 Uiso 1 1 calc R
C18 C -0.1309(4) 1.0588(4) 0.1731(3) 0.0326(17) Uani 1 1 d .
H18 H -0.1435 1.1064 0.1679 0.039 Uiso 1 1 calc R
C19 C -0.0512(4) 1.0385(4) 0.2009(3) 0.0319(17) Uani 1 1 d .
H19 H -0.0089 1.0718 0.2136 0.038 Uiso 1 1 calc R
C20 C -0.0336(4) 0.9689(3) 0.2100(3) 0.0242(15) Uani 1 1 d .
H20 H 0.0208 0.9545 0.2300 0.029 Uiso 1 1 calc R
C21 C -0.1363(3) 0.7963(3) 0.2568(3) 0.0180(14) Uani 1 1 d .
C22 C -0.1791(3) 0.8383(3) 0.2931(3) 0.0190(14) Uani 1 1 d .
H22 H -0.1777 0.8868 0.2884 0.023 Uiso 1 1 calc R
C23 C -0.2238(4) 0.8088(4) 0.3362(3) 0.0253(16) Uani 1 1 d .
H23 H -0.2525 0.8373 0.3616 0.030 Uiso 1 1 calc R
C24 C -0.2270(4) 0.7378(4) 0.3424(3) 0.0273(16) Uani 1 1 d .
H24 H -0.2599 0.7179 0.3705 0.033 Uiso 1 1 calc R
C25 C -0.1833(4) 0.6965(4) 0.3086(3) 0.0254(15) Uani 1 1 d .
H25 H -0.1839 0.6480 0.3147 0.030 Uiso 1 1 calc R
C26 C -0.1382(4) 0.7246(3) 0.2655(3) 0.0217(15) Uani 1 1 d .
H26 H -0.1083 0.6956 0.2417 0.026 Uiso 1 1 calc R
C27 C 0.2798(3) 0.7176(3) 0.2120(3) 0.0164(13) Uani 1 1 d .
C28 C 0.2849(4) 0.6468(3) 0.2139(3) 0.0231(15) Uani 1 1 d .
H28 H 0.2459 0.6210 0.2314 0.028 Uiso 1 1 calc R
C29 C 0.3472(4) 0.6124(4) 0.1901(3) 0.0314(17) Uani 1 1 d .
H29 H 0.3496 0.5636 0.1912 0.038 Uiso 1 1 calc R
C30 C 0.4040(4) 0.6488(4) 0.1654(3) 0.0334(18) Uani 1 1 d .
H30 H 0.4459 0.6252 0.1495 0.040 Uiso 1 1 calc R
C31 C 0.4010(4) 0.7206(4) 0.1634(3) 0.0253(16) Uani 1 1 d .
H31 H 0.4408 0.7457 0.1462 0.030 Uiso 1 1 calc R
C32 C 0.3390(4) 0.7560(3) 0.1869(3) 0.0207(14) Uani 1 1 d .
C33 C 0.3304(4) 0.8308(3) 0.1872(3) 0.0214(15) Uani 1 1 d .
C34 C 0.3769(4) 0.8775(4) 0.1582(3) 0.0320(17) Uani 1 1 d .
H34 H 0.4186 0.8611 0.1368 0.038 Uiso 1 1 calc R
C35 C 0.3622(5) 0.9476(4) 0.1608(4) 0.0381(19) Uani 1 1 d .
H35 H 0.3943 0.9789 0.1413 0.046 Uiso 1 1 calc R
C36 C 0.3020(5) 0.9722(4) 0.1909(3) 0.0384(19) Uani 1 1 d .
H36 H 0.2924 1.0203 0.1921 0.046 Uiso 1 1 calc R
C37 C 0.2552(4) 0.9273(3) 0.2196(3) 0.0202(14) Uani 1 1 d .
H37 H 0.2134 0.9447 0.2402 0.024 Uiso 1 1 calc R
C38 C 0.2686(3) 0.8568(3) 0.2186(3) 0.0157(13) Uani 1 1 d .
C39 C 0.3191(4) 0.6788(3) 0.4057(3) 0.0182(14) Uani 1 1 d .
C40 C 0.2737(4) 0.6302(3) 0.4317(3) 0.0262(16) Uani 1 1 d .
H40 H 0.2182 0.6390 0.4330 0.031 Uiso 1 1 calc R
C41 C 0.3113(4) 0.5670(4) 0.4563(4) 0.0359(18) Uani 1 1 d .
H41 H 0.2816 0.5336 0.4756 0.043 Uiso 1 1 calc R
C42 C 0.3919(4) 0.5542(3) 0.4522(4) 0.0349(18) Uani 1 1 d .
H42 H 0.4163 0.5112 0.4675 0.042 Uiso 1 1 calc R
C43 C 0.4377(4) 0.6033(3) 0.4261(3) 0.0282(16) Uani 1 1 d .
H43 H 0.4925 0.5935 0.4230 0.034 Uiso 1 1 calc R
C44 C 0.4019(4) 0.6675(3) 0.4042(3) 0.0185(14) Uani 1 1 d .
C45 C 0.4470(3) 0.7263(3) 0.3841(3) 0.0185(14) Uani 1 1 d .
C46 C 0.5289(4) 0.7251(4) 0.3806(4) 0.0310(17) Uani 1 1 d .
H46 H 0.5599 0.6840 0.3906 0.037 Uiso 1 1 calc R
C47 C 0.5656(4) 0.7845(4) 0.3621(4) 0.0375(19) Uani 1 1 d .
H47 H 0.6215 0.7833 0.3589 0.045 Uiso 1 1 calc R
C48 C 0.5218(4) 0.8447(4) 0.3485(3) 0.0270(16) Uani 1 1 d .
H48 H 0.5475 0.8850 0.3364 0.032 Uiso 1 1 calc R
C49 C 0.4400(4) 0.8466(3) 0.3523(3) 0.0206(14) Uani 1 1 d .
H49 H 0.4096 0.8880 0.3426 0.025 Uiso 1 1 calc R
C50 C 0.4028(3) 0.7883(3) 0.3702(3) 0.0164(13) Uani 1 1 d .
C51 C 0.1992(3) 0.8247(3) 0.5257(3) 0.0165(13) Uani 1 1 d .
C52 C 0.1664(4) 0.7697(3) 0.5555(3) 0.0205(14) Uani 1 1 d .
H52 H 0.1511 0.7283 0.5306 0.025 Uiso 1 1 calc R
C53 C 0.1565(4) 0.7766(4) 0.6224(3) 0.0273(16) Uani 1 1 d .
H53 H 0.1338 0.7396 0.6431 0.033 Uiso 1 1 calc R
C54 C 0.1790(4) 0.8365(4) 0.6596(3) 0.0328(17) Uani 1 1 d .
H54 H 0.1712 0.8405 0.7050 0.039 Uiso 1 1 calc R
C55 C 0.2132(4) 0.8905(3) 0.6301(3) 0.0246(15) Uani 1 1 d .
H55 H 0.2301 0.9311 0.6559 0.030 Uiso 1 1 calc R
C56 C 0.2229(3) 0.8856(3) 0.5623(3) 0.0171(14) Uani 1 1 d .
C57 C 0.2542(3) 0.9415(3) 0.5256(3) 0.0175(14) Uani 1 1 d .
C58 C 0.2873(4) 1.0039(3) 0.5550(3) 0.0212(14) Uani 1 1 d .
H58 H 0.2914 1.0121 0.6024 0.025 Uiso 1 1 calc R
C59 C 0.3140(4) 1.0534(3) 0.5151(3) 0.0253(16) Uani 1 1 d .
H59 H 0.3352 1.0957 0.5353 0.030 Uiso 1 1 calc R
C60 C 0.3103(4) 1.0420(3) 0.4471(3) 0.0221(15) Uani 1 1 d .
H60 H 0.3297 1.0761 0.4206 0.026 Uiso 1 1 calc R
C61 C 0.2781(3) 0.9803(3) 0.4164(3) 0.0181(14) Uani 1 1 d .
H61 H 0.2754 0.9723 0.3691 0.022 Uiso 1 1 calc R
C62 C 0.2501(3) 0.9308(3) 0.4557(3) 0.0147(13) Uani 1 1 d .
C63 C 0.0363(3) 0.7388(3) 0.3928(3) 0.0172(14) Uani 1 1 d .
C64 C 0.0516(4) 0.6689(3) 0.3824(3) 0.0228(15) Uani 1 1 d .
H64 H 0.0860 0.6560 0.3526 0.027 Uiso 1 1 calc R
C65 C 0.0163(4) 0.6192(3) 0.4158(3) 0.0275(16) Uani 1 1 d .
H65 H 0.0250 0.5721 0.4071 0.033 Uiso 1 1 calc R
C66 C -0.0312(4) 0.6364(4) 0.4613(4) 0.0341(18) Uani 1 1 d .
H66 H -0.0535 0.6012 0.4847 0.041 Uiso 1 1 calc R
C67 C -0.0466(4) 0.7046(4) 0.4730(3) 0.0256(16) Uani 1 1 d .
H67 H -0.0792 0.7165 0.5046 0.031 Uiso 1 1 calc R
C68 C -0.0138(4) 0.7568(3) 0.4377(3) 0.0212(15) Uani 1 1 d .
C69 C -0.0315(3) 0.8309(3) 0.4417(3) 0.0159(13) Uani 1 1 d .
C70 C -0.0782(4) 0.8591(4) 0.4849(3) 0.0263(16) Uani 1 1 d .
H70 H -0.0975 0.8303 0.5163 0.032 Uiso 1 1 calc R
C71 C -0.0966(4) 0.9287(4) 0.4822(3) 0.0293(17) Uani 1 1 d .
H71 H -0.1289 0.9475 0.5112 0.035 Uiso 1 1 calc R
C72 C -0.0674(4) 0.9707(4) 0.4370(3) 0.0273(16) Uani 1 1 d .
H72 H -0.0808 1.0182 0.4347 0.033 Uiso 1 1 calc R
C73 C -0.0189(4) 0.9448(3) 0.3951(3) 0.0241(15) Uani 1 1 d .
H73 H 0.0015 0.9743 0.3650 0.029 Uiso 1 1 calc R
C74 C -0.0004(3) 0.8743(3) 0.3976(3) 0.0169(14) Uani 1 1 d .
C1S C 0.3920(5) 1.0900(4) 0.7976(4) 0.047(2) Uani 1 1 d .
H1SA H 0.4397 1.1131 0.7856 0.057 Uiso 1 1 calc R
H1SB H 0.3431 1.1191 0.7809 0.057 Uiso 1 1 calc R
Cl1 Cl 0.40919(12) 1.08243(11) 0.88620(9) 0.0474(5) Uani 1 1 d .
Cl2 Cl 0.37689(15) 1.00992(13) 0.75603(11) 0.0635(7) Uani 1 1 d .

loop_
_atom_site_aniso_label
_atom_site_aniso_U_11
_atom_site_aniso_U_22
_atom_site_aniso_U_33
_atom_site_aniso_U_23
_atom_site_aniso_U_13
_atom_site_aniso_U_12
Pt1 0.01470(12) 0.00710(12) 0.01597(12) -0.00083(10) 0.00310(9) 0.00034(9)
Ge1 0.0165(3) 0.0080(3) 0.0183(3) -0.0005(3) 0.0036(3) 0.0005(2)
Ge2 0.0161(3) 0.0074(3) 0.0196(3) -0.0001(3) 0.0024(3) 0.0008(3)
Ge3 0.0177(3) 0.0068(3) 0.0179(3) -0.0009(3) 0.0025(3) -0.0004(3)
Ge4 0.0161(3) 0.0107(3) 0.0167(3) -0.0013(3) 0.0031(3) 0.0006(3)
P1 0.0192(8) 0.0070(8) 0.0152(8) 0.0005(6) 0.0029(6) 0.0004(6)
P2 0.0172(8) 0.0107(8) 0.0191(8) -0.0004(7) 0.0044(7) 0.0020(6)
C1 0.020(3) 0.010(3) 0.020(3) 0.003(3) 0.005(3) 0.003(3)
C2 0.015(3) 0.018(4) 0.023(3) -0.001(3) 0.003(3) -0.001(3)
C3 0.017(3) 0.007(3) 0.023(3) -0.001(3) 0.006(3) -0.003(2)
C4 0.027(3) 0.015(4) 0.028(4) 0.004(3) 0.007(3) 0.001(3)
C5 0.029(4) 0.008(3) 0.033(4) 0.004(3) 0.005(3) -0.003(3)
C6 0.027(4) 0.011(4) 0.041(4) -0.002(3) 0.004(3) -0.008(3)
C7 0.029(4) 0.013(4) 0.028(4) -0.005(3) -0.002(3) -0.002(3)
C8 0.025(3) 0.010(3) 0.025(4) 0.000(3) 0.002(3) 0.001(3)
C9 0.023(3) 0.004(3) 0.013(3) -0.002(2) 0.001(2) -0.001(2)
C10 0.028(3) 0.008(3) 0.021(3) 0.000(3) 0.011(3) 0.002(3)
C11 0.021(3) 0.014(4) 0.023(3) -0.002(3) 0.005(3) 0.005(3)
C12 0.019(3) 0.024(4) 0.024(3) -0.006(3) 0.010(3) -0.008(3)
C13 0.036(4) 0.007(3) 0.038(4) 0.000(3) 0.015(3) -0.005(3)
C14 0.028(4) 0.009(3) 0.035(4) -0.005(3) 0.010(3) 0.001(3)
C15 0.026(3) 0.013(3) 0.022(3) 0.003(3) 0.008(3) 0.000(3)
C16 0.020(3) 0.014(4) 0.040(4) 0.004(3) 0.009(3) -0.001(3)
C17 0.034(4) 0.018(4) 0.045(4) 0.010(3) 0.010(3) 0.011(3)
C18 0.048(5) 0.013(4) 0.041(4) 0.004(3) 0.018(4) 0.008(3)
C19 0.040(4) 0.018(4) 0.039(4) 0.004(3) 0.011(3) -0.004(3)
C20 0.031(4) 0.017(4) 0.024(4) 0.002(3) 0.007(3) 0.001(3)
C21 0.011(3) 0.018(4) 0.023(3) -0.002(3) -0.003(2) -0.001(3)
C22 0.016(3) 0.015(4) 0.026(3) -0.003(3) 0.004(3) -0.001(3)
C23 0.013(3) 0.039(5) 0.024(4) -0.006(3) 0.002(3) 0.000(3)
C24 0.023(3) 0.033(5) 0.026(4) 0.005(3) 0.006(3) -0.008(3)
C25 0.023(3) 0.022(4) 0.030(4) 0.008(3) 0.004(3) -0.004(3)
C26 0.024(3) 0.018(4) 0.023(4) -0.001(3) 0.005(3) -0.001(3)
C27 0.017(3) 0.012(3) 0.017(3) 0.000(3) -0.002(3) -0.002(2)
C28 0.027(4) 0.016(4) 0.025(4) -0.003(3) 0.005(3) 0.003(3)
C29 0.038(4) 0.021(4) 0.033(4) -0.012(3) 0.003(3) 0.018(3)
C30 0.028(4) 0.048(5) 0.025(4) -0.007(3) 0.007(3) 0.018(4)
C31 0.022(3) 0.036(4) 0.021(3) 0.003(3) 0.012(3) 0.003(3)
C32 0.018(3) 0.026(4) 0.017(3) 0.003(3) 0.002(3) 0.003(3)
C33 0.018(3) 0.026(4) 0.018(3) 0.002(3) -0.003(3) -0.006(3)
C34 0.030(4) 0.040(5) 0.026(4) 0.002(3) 0.006(3) -0.014(3)
C35 0.050(5) 0.026(5) 0.035(4) 0.009(3) 0.004(4) -0.025(4)
C36 0.057(5) 0.022(4) 0.029(4) 0.008(3) -0.006(4) -0.010(4)
C37 0.026(3) 0.012(3) 0.022(3) -0.004(3) 0.004(3) -0.004(3)
C38 0.013(3) 0.011(3) 0.020(3) 0.004(3) -0.002(2) 0.002(2)
C39 0.023(3) 0.015(3) 0.015(3) -0.006(3) -0.001(3) 0.001(3)
C40 0.026(4) 0.013(4) 0.036(4) -0.002(3) 0.000(3) -0.001(3)
C41 0.033(4) 0.014(4) 0.057(5) 0.005(3) 0.001(4) -0.006(3)
C42 0.038(4) 0.003(3) 0.057(5) -0.005(3) -0.004(4) 0.006(3)
C43 0.035(4) 0.015(4) 0.031(4) -0.008(3) -0.001(3) 0.012(3)
C44 0.026(3) 0.011(3) 0.016(3) -0.008(3) 0.001(3) 0.002(3)
C45 0.016(3) 0.022(4) 0.014(3) -0.002(3) -0.002(2) 0.004(3)
C46 0.023(4) 0.023(4) 0.046(4) 0.000(3) 0.005(3) 0.008(3)
C47 0.018(3) 0.046(5) 0.051(5) -0.004(4) 0.012(3) 0.000(3)
C48 0.021(3) 0.028(4) 0.033(4) -0.003(3) 0.010(3) -0.006(3)
C49 0.022(3) 0.017(4) 0.023(3) -0.007(3) 0.004(3) -0.001(3)
C50 0.018(3) 0.020(4) 0.011(3) 0.000(3) 0.003(2) -0.003(3)
C51 0.018(3) 0.019(3) 0.011(3) -0.002(3) 0.001(2) 0.000(3)
C52 0.022(3) 0.013(3) 0.024(4) 0.005(3) -0.001(3) -0.001(3)
C53 0.032(4) 0.024(4) 0.027(4) 0.012(3) 0.007(3) -0.001(3)
C54 0.044(4) 0.034(5) 0.018(4) 0.002(3) 0.002(3) 0.003(4)
C55 0.028(4) 0.023(4) 0.020(3) -0.006(3) -0.002(3) 0.002(3)
C56 0.020(3) 0.014(3) 0.015(3) -0.002(3) 0.000(3) 0.007(3)
C57 0.013(3) 0.017(3) 0.021(3) 0.001(3) 0.000(2) 0.001(3)
C58 0.025(3) 0.011(3) 0.026(4) -0.008(3) 0.003(3) 0.003(3)
C59 0.027(4) 0.005(3) 0.040(4) -0.009(3) 0.002(3) -0.001(3)
C60 0.022(3) 0.005(3) 0.038(4) -0.002(3) 0.002(3) 0.000(3)
C61 0.022(3) 0.008(3) 0.023(3) 0.000(3) 0.003(3) -0.003(3)
C62 0.014(3) 0.009(3) 0.021(3) -0.006(3) 0.001(2) 0.001(2)
C63 0.017(3) 0.017(4) 0.016(3) -0.002(3) 0.001(3) 0.000(3)
C64 0.027(3) 0.017(4) 0.026(4) 0.005(3) 0.008(3) -0.002(3)
C65 0.038(4) 0.007(4) 0.036(4) -0.001(3) 0.007(3) 0.005(3)
C66 0.037(4) 0.022(4) 0.036(4) 0.013(3) -0.007(3) -0.008(3)
C67 0.019(3) 0.036(5) 0.023(3) 0.008(3) 0.007(3) -0.007(3)
C68 0.018(3) 0.023(4) 0.019(3) 0.001(3) -0.004(3) -0.002(3)
C69 0.014(3) 0.017(3) 0.015(3) -0.003(3) -0.001(2) 0.000(3)
C70 0.018(3) 0.039(5) 0.021(3) -0.005(3) 0.002(3) -0.002(3)
C71 0.021(3) 0.040(5) 0.027(4) -0.010(3) 0.005(3) 0.006(3)
C72 0.024(4) 0.022(4) 0.032(4) -0.009(3) -0.003(3) 0.010(3)
C73 0.023(3) 0.019(4) 0.027(4) -0.002(3) 0.000(3) 0.004(3)
C74 0.016(3) 0.019(4) 0.014(3) -0.006(3) -0.001(2) 0.001(3)
C1S 0.050(5) 0.052(6) 0.033(4) -0.006(4) -0.005(4) 0.002(4)
Cl1 0.0457(11) 0.0589(14) 0.0348(11) -0.0084(10) 0.0031(9) 0.0031(10)
Cl2 0.0780(16) 0.0667(17) 0.0499(13) -0.0252(12) 0.0229(12) -0.0230(13)

loop_
_atom_type_symbol
_atom_type_description
_atom_type_scat_dispersion_real
_atom_type_scat_dispersion_imag
_atom_type_scat_source
C C 0.0033 0.0016 'International Tables Vol C Tables 4.2.6.8 and 6.1.1.4'
H H 0.0000 0.0000 'International Tables Vol C Tables 4.2.6.8 and 6.1.1.4'
P P 0.1023 0.0942 'International Tables Vol C Tables 4.2.6.8 and 6.1.1.4'
Cl Cl 0.1484 0.1585 'International Tables Vol C Tables 4.2.6.8 and 6.1.1.4'
Ge Ge 0.1547 1.8001 'International Tables Vol C Tables 4.2.6.8 and 6.1.1.4'
Pt Pt -1.7033 8.3905 'International Tables Vol C Tables 4.2.6.8 and 6.1.1.4'

loop_
_geom_angle_atom_site_label_1
_geom_angle_atom_site_label_2
_geom_angle_atom_site_label_3
_geom_angle
P1 Pt1 P2 86.02(5)
P1 Pt1 Ge4 170.36(4)
P2 Pt1 Ge4 92.09(4)
P1 Pt1 Ge1 92.10(4)
P2 Pt1 Ge1 174.51(4)
Ge4 Pt1 Ge1 90.61(2)
C38 Ge1 C27 87.5(2)
C38 Ge1 Ge2 102.12(16)
C27 Ge1 Ge2 97.83(16)
C38 Ge1 Pt1 111.00(16)
C27 Ge1 Pt1 132.48(16)
Ge2 Ge1 Pt1 118.72(3)
C50 Ge2 C39 88.8(3)
C50 Ge2 Ge3 126.26(18)
C39 Ge2 Ge3 118.02(18)
C50 Ge2 Ge1 105.90(16)
C39 Ge2 Ge1 116.53(16)
Ge3 Ge2 Ge1 101.79(3)
C51 Ge3 C62 88.8(2)
C51 Ge3 Ge2 124.46(18)
C62 Ge3 Ge2 113.60(17)
C51 Ge3 Ge4 111.56(17)
C62 Ge3 Ge4 121.87(16)
Ge2 Ge3 Ge4 98.67(3)
C74 Ge4 C63 87.2(3)
C74 Ge4 Pt1 130.25(16)
C63 Ge4 Pt1 108.96(17)
C74 Ge4 Ge3 101.56(16)
C63 Ge4 Ge3 99.50(16)
Pt1 Ge4 Ge3 120.43(3)
C9 P1 C3 107.0(3)
C9 P1 C1 105.5(3)
C3 P1 C1 102.4(3)
C9 P1 Pt1 120.77(18)
C3 P1 Pt1 112.5(2)
C1 P1 Pt1 106.90(19)
C21 P2 C15 106.3(3)
C21 P2 C2 104.2(3)
C15 P2 C2 103.4(3)
C21 P2 Pt1 118.04(19)
C15 P2 Pt1 116.0(2)
C2 P2 Pt1 107.29(19)
C2 C1 P1 108.3(4)
C2 C1 H1A 110.0
P1 C1 H1A 110.0
C2 C1 H1B 110.0
P1 C1 H1B 110.0
H1A C1 H1B 108.4
C1 C2 P2 108.7(4)
C1 C2 H2A 109.9
P2 C2 H2A 109.9
C1 C2 H2B 109.9
P2 C2 H2B 109.9
H2A C2 H2B 108.3
C8 C3 C4 119.2(5)
C8 C3 P1 120.7(4)
C4 C3 P1 120.0(5)
C5 C4 C3 119.7(6)
C5 C4 H4 120.2
C3 C4 H4 120.2
C6 C5 C4 120.5(6)
C6 C5 H5 119.7
C4 C5 H5 119.7
C5 C6 C7 120.5(6)
C5 C6 H6 119.7
C7 C6 H6 119.7
C8 C7 C6 119.1(6)
C8 C7 H7 120.4
C6 C7 H7 120.4
C7 C8 C3 121.0(6)
C7 C8 H8 119.5
C3 C8 H8 119.5
C10 C9 C14 118.5(6)
C10 C9 P1 123.0(4)
C14 C9 P1 118.2(4)
C9 C10 C11 121.0(6)
C9 C10 H10 119.5
C11 C10 H10 119.5
C12 C11 C10 120.1(6)
C12 C11 H11 119.9
C10 C11 H11 119.9
C11 C12 C13 119.8(6)
C11 C12 H12 120.1
C13 C12 H12 120.1
C12 C13 C14 120.3(6)
C12 C13 H13 119.8
C14 C13 H13 119.8
C13 C14 C9 120.1(6)
C13 C14 H14 119.9
C9 C14 H14 119.9
C16 C15 C20 119.4(6)
C16 C15 P2 120.7(5)
C20 C15 P2 119.9(5)
C17 C16 C15 119.9(6)
C17 C16 H16 120.0
C15 C16 H16 120.0
C16 C17 C18 120.0(6)
C16 C17 H17 120.0
C18 C17 H17 120.0
C19 C18 C17 121.0(6)
C19 C18 H18 119.5
C17 C18 H18 119.5
C18 C19 C20 119.2(7)
C18 C19 H19 120.4
C20 C19 H19 120.4
C19 C20 C15 120.4(6)
C19 C20 H20 119.8
C15 C20 H20 119.8
C22 C21 C26 119.2(6)
C22 C21 P2 123.7(5)
C26 C21 P2 116.9(5)
C23 C22 C21 119.6(6)
C23 C22 H22 120.2
C21 C22 H22 120.2
C22 C23 C24 120.3(6)
C22 C23 H23 119.9
C24 C23 H23 119.9
C25 C24 C23 120.4(6)
C25 C24 H24 119.8
C23 C24 H24 119.8
C24 C25 C26 120.3(6)
C24 C25 H25 119.9
C26 C25 H25 119.9
C25 C26 C21 120.2(6)
C25 C26 H26 119.9
C21 C26 H26 119.9
C28 C27 C32 119.4(6)
C28 C27 Ge1 130.4(5)
C32 C27 Ge1 109.3(4)
C27 C28 C29 120.7(6)
C27 C28 H28 119.6
C29 C28 H28 119.6
C30 C29 C28 120.3(7)
C30 C29 H29 119.9
C28 C29 H29 119.9
C29 C30 C31 120.4(6)
C29 C30 H30 119.8
C31 C30 H30 119.8
C30 C31 C32 120.2(6)
C30 C31 H31 119.9
C32 C31 H31 119.9
C31 C32 C27 119.0(6)
C31 C32 C33 124.5(6)
C27 C32 C33 116.5(5)
C34 C33 C38 118.7(6)
C34 C33 C32 125.3(6)
C38 C33 C32 116.0(5)
C35 C34 C33 120.0(7)
C35 C34 H34 120.0
C33 C34 H34 120.0
C36 C35 C34 120.9(7)
C36 C35 H35 119.6
C34 C35 H35 119.6
C35 C36 C37 120.1(7)
C35 C36 H36 119.9
C37 C36 H36 119.9
C36 C37 C38 120.7(6)
C36 C37 H37 119.6
C38 C37 H37 119.6
C37 C38 C33 119.6(6)
C37 C38 Ge1 130.3(5)
C33 C38 Ge1 110.0(4)
C40 C39 C44 121.6(6)
C40 C39 Ge2 129.6(5)
C44 C39 Ge2 108.6(4)
C39 C40 C41 119.1(6)
C39 C40 H40 120.5
C41 C40 H40 120.5
C42 C41 C40 119.7(7)
C42 C41 H41 120.1
C40 C41 H41 120.1
C41 C42 C43 121.2(6)
C41 C42 H42 119.4
C43 C42 H42 119.4
C42 C43 C44 119.4(6)
C42 C43 H43 120.3
C44 C43 H43 120.3
C39 C44 C43 118.8(6)
C39 C44 C45 116.7(5)
C43 C44 C45 124.3(6)
C46 C45 C50 118.8(6)
C46 C45 C44 124.9(6)
C50 C45 C44 116.2(5)
C45 C46 C47 119.9(6)
C45 C46 H46 120.1
C47 C46 H46 120.1
C48 C47 C46 120.7(6)
C48 C47 H47 119.7
C46 C47 H47 119.7
C47 C48 C49 119.9(6)
C47 C48 H48 120.1
C49 C48 H48 120.1
C50 C49 C48 120.0(6)
C50 C49 H49 120.0
C48 C49 H49 120.0
C49 C50 C45 120.6(6)
C49 C50 Ge2 130.1(5)
C45 C50 Ge2 109.0(4)
C52 C51 C56 121.1(5)
C52 C51 Ge3 129.7(5)
C56 C51 Ge3 108.6(4)
C53 C52 C51 118.7(6)
C53 C52 H52 120.7
C51 C52 H52 120.7
C54 C53 C52 121.3(6)
C54 C53 H53 119.3
C52 C53 H53 119.3
C53 C54 C55 119.7(6)
C53 C54 H54 120.1
C55 C54 H54 120.1
C54 C55 C56 120.3(6)
C54 C55 H55 119.8
C56 C55 H55 119.8
C51 C56 C55 118.8(6)
C51 C56 C57 116.9(5)
C55 C56 C57 124.2(6)
C62 C57 C58 118.2(6)
C62 C57 C56 116.5(5)
C58 C57 C56 125.4(6)
C59 C58 C57 120.4(6)
C59 C58 H58 119.8
C57 C58 H58 119.8
C60 C59 C58 120.8(6)
C60 C59 H59 119.6
C58 C59 H59 119.6
C59 C60 C61 120.2(6)
C59 C60 H60 119.9
C61 C60 H60 119.9
C62 C61 C60 119.3(6)
C62 C61 H61 120.3
C60 C61 H61 120.3
C61 C62 C57 121.1(5)
C61 C62 Ge3 130.0(4)
C57 C62 Ge3 108.9(4)
C68 C63 C64 119.4(6)
C68 C63 Ge4 110.2(4)
C64 C63 Ge4 130.4(5)
C65 C64 C63 119.5(6)
C65 C64 H64 120.2
C63 C64 H64 120.2
C66 C65 C64 121.6(6)
C66 C65 H65 119.2
C64 C65 H65 119.2
C65 C66 C67 120.1(6)
C65 C66 H66 120.0
C67 C66 H66 120.0
C66 C67 C68 119.8(6)
C66 C67 H67 120.1
C68 C67 H67 120.1
C63 C68 C67 119.6(6)
C63 C68 C69 115.7(5)
C67 C68 C69 124.6(6)
C70 C69 C74 119.4(6)
C70 C69 C68 124.1(6)
C74 C69 C68 116.5(5)
C71 C70 C69 120.5(6)
C71 C70 H70 119.8
C69 C70 H70 119.8
C72 C71 C70 119.5(6)
C72 C71 H71 120.2
C70 C71 H71 120.2
C73 C72 C71 121.4(6)
C73 C72 H72 119.3
C71 C72 H72 119.3
C72 C73 C74 119.2(6)
C72 C73 H73 120.4
C74 C73 H73 120.4
C69 C74 C73 120.0(6)
C69 C74 Ge4 109.7(4)
C73 C74 Ge4 130.1(5)
Cl1 C1S Cl2 112.4(5)
Cl1 C1S H1SA 109.1
Cl2 C1S H1SA 109.1
Cl1 C1S H1SB 109.1
Cl2 C1S H1SB 109.1
H1SA C1S H1SB 107.8

loop_
_geom_bond_atom_site_label_1
_geom_bond_atom_site_label_2
_geom_bond_distance
Pt1 P1 2.2711(15)
Pt1 P2 2.2768(15)
Pt1 Ge4 2.4384(7)
Pt1 Ge1 2.4426(7)
Ge1 C38 1.963(6)
Ge1 C27 1.969(6)
Ge1 Ge2 2.4383(9)
Ge2 C50 1.948(6)
Ge2 C39 1.953(6)
Ge2 Ge3 2.3964(9)
Ge3 C51 1.951(6)
Ge3 C62 1.957(6)
Ge3 Ge4 2.4434(9)
Ge4 C74 1.967(6)
Ge4 C63 1.968(6)
P1 C9 1.802(6)
P1 C3 1.808(6)
P1 C1 1.847(6)
P2 C21 1.807(6)
P2 C15 1.822(6)
P2 C2 1.841(6)
C1 C2 1.524(8)
C1 H1A 0.9900
C1 H1B 0.9900
C2 H2A 0.9900
C2 H2B 0.9900
C3 C8 1.391(8)
C3 C4 1.407(8)
C4 C5 1.385(8)
C4 H4 0.9500
C5 C6 1.376(8)
C5 H5 0.9500
C6 C7 1.397(9)
C6 H6 0.9500
C7 C8 1.383(8)
C7 H7 0.9500
C8 H8 0.9500
C9 C10 1.382(8)
C9 C14 1.413(8)
C10 C11 1.391(8)
C10 H10 0.9500
C11 C12 1.381(9)
C11 H11 0.9500
C12 C13 1.386(9)
C12 H12 0.9500
C13 C14 1.387(9)
C13 H13 0.9500
C14 H14 0.9500
C15 C16 1.399(8)
C15 C20 1.401(8)
C16 C17 1.379(9)
C16 H16 0.9500
C17 C18 1.390(9)
C17 H17 0.9500
C18 C19 1.382(9)
C18 H18 0.9500
C19 C20 1.389(9)
C19 H19 0.9500
C20 H20 0.9500
C21 C22 1.393(8)
C21 C26 1.406(9)
C22 C23 1.385(8)
C22 H22 0.9500
C23 C24 1.389(9)
C23 H23 0.9500
C24 C25 1.365(9)
C24 H24 0.9500
C25 C26 1.378(8)
C25 H25 0.9500
C26 H26 0.9500
C27 C28 1.380(8)
C27 C32 1.417(8)
C28 C29 1.407(9)
C28 H28 0.9500
C29 C30 1.363(10)
C29 H29 0.9500
C30 C31 1.398(10)
C30 H30 0.9500
C31 C32 1.409(9)
C31 H31 0.9500
C32 C33 1.463(9)
C33 C34 1.402(9)
C33 C38 1.416(8)
C34 C35 1.389(10)
C34 H34 0.9500
C35 C36 1.370(10)
C35 H35 0.9500
C36 C37 1.379(9)
C36 H36 0.9500
C37 C38 1.390(8)
C37 H37 0.9500
C39 C40 1.384(9)
C39 C44 1.409(8)
C40 C41 1.417(9)
C40 H40 0.9500
C41 C42 1.391(9)
C41 H41 0.9500
C42 C43 1.397(10)
C42 H42 0.9500
C43 C44 1.412(8)
C43 H43 0.9500
C44 C45 1.473(9)
C45 C46 1.387(9)
C45 C50 1.409(8)
C46 C47 1.396(10)
C46 H46 0.9500
C47 C48 1.376(10)
C47 H47 0.9500
C48 C49 1.387(8)
C48 H48 0.9500
C49 C50 1.377(8)
C49 H49 0.9500
C51 C52 1.396(8)
C51 C56 1.402(8)
C52 C53 1.392(9)
C52 H52 0.9500
C53 C54 1.388(10)
C53 H53 0.9500
C54 C55 1.389(9)
C54 H54 0.9500
C55 C56 1.405(8)
C55 H55 0.9500
C56 C57 1.472(8)
C57 C62 1.399(8)
C57 C58 1.408(8)
C58 C59 1.386(9)
C58 H58 0.9500
C59 C60 1.367(9)
C59 H59 0.9500
C60 C61 1.401(8)
C60 H60 0.9500
C61 C62 1.389(8)
C61 H61 0.9500
C63 C68 1.403(8)
C63 C64 1.406(9)
C64 C65 1.380(9)
C64 H64 0.9500
C65 C66 1.377(9)
C65 H65 0.9500
C66 C67 1.382(9)
C66 H66 0.9500
C67 C68 1.414(9)
C67 H67 0.9500
C68 C69 1.478(9)
C69 C70 1.399(8)
C69 C74 1.402(8)
C70 C71 1.387(9)
C70 H70 0.9500
C71 C72 1.387(9)
C71 H71 0.9500
C72 C73 1.384(9)
C72 H72 0.9500
C73 C74 1.403(9)
C73 H73 0.9500
C1S Cl1 1.739(7)
C1S Cl2 1.756(8)
C1S H1SA 0.9900
C1S H1SB 0.9900

loop_
_geom_torsion_atom_site_label_1
_geom_torsion_atom_site_label_2
_geom_torsion_atom_site_label_3
_geom_torsion_atom_site_label_4
_geom_torsion
P1 Pt1 Ge1 C38 80.69(19)
P2 Pt1 Ge1 C38 10.9(5)
Ge4 Pt1 Ge1 C38 -108.56(19)
P1 Pt1 Ge1 C27 -26.1(2)
P2 Pt1 Ge1 C27 -95.9(5)
Ge4 Pt1 Ge1 C27 144.7(2)
P1 Pt1 Ge1 Ge2 -161.48(5)
P2 Pt1 Ge1 Ge2 128.7(4)
Ge4 Pt1 Ge1 Ge2 9.27(3)
C38 Ge1 Ge2 C50 -37.9(3)
C27 Ge1 Ge2 C50 51.2(3)
Pt1 Ge1 Ge2 C50 -160.31(19)
C38 Ge1 Ge2 C39 -134.6(3)
C27 Ge1 Ge2 C39 -45.5(3)
Pt1 Ge1 Ge2 C39 103.0(2)
C38 Ge1 Ge2 Ge3 95.52(18)
C27 Ge1 Ge2 Ge3 -175.36(17)
Pt1 Ge1 Ge2 Ge3 -26.87(4)
C50 Ge2 Ge3 C51 -87.8(3)
C39 Ge2 Ge3 C51 23.3(3)
Ge1 Ge2 Ge3 C51 152.2(2)
C50 Ge2 Ge3 C62 17.9(3)
C39 Ge2 Ge3 C62 129.0(3)
Ge1 Ge2 Ge3 C62 -102.06(18)
C50 Ge2 Ge3 Ge4 148.4(2)
C39 Ge2 Ge3 Ge4 -100.46(19)
Ge1 Ge2 Ge3 Ge4 28.45(4)
P1 Pt1 Ge4 C74 -97.4(3)
P2 Pt1 Ge4 C74 -19.0(2)
Ge1 Pt1 Ge4 C74 156.2(2)
P1 Pt1 Ge4 C63 5.4(3)
P2 Pt1 Ge4 C63 83.87(18)
Ge1 Pt1 Ge4 C63 -100.92(18)
P1 Pt1 Ge4 Ge3 119.3(2)
P2 Pt1 Ge4 Ge3 -162.30(5)
Ge1 Pt1 Ge4 Ge3 12.91(3)
C51 Ge3 Ge4 C74 46.2(3)
C62 Ge3 Ge4 C74 -56.4(3)
Ge2 Ge3 Ge4 C74 178.75(19)
C51 Ge3 Ge4 C63 -42.8(3)
C62 Ge3 Ge4 C63 -145.4(3)
Ge2 Ge3 Ge4 C63 89.71(18)
C51 Ge3 Ge4 Pt1 -161.5(2)
C62 Ge3 Ge4 Pt1 95.9(2)
Ge2 Ge3 Ge4 Pt1 -28.99(4)
P2 Pt1 P1 C9 134.4(2)
Ge4 Pt1 P1 C9 -146.7(3)
Ge1 Pt1 P1 C9 -40.4(2)
P2 Pt1 P1 C3 -97.7(2)
Ge4 Pt1 P1 C3 -18.8(4)
Ge1 Pt1 P1 C3 87.4(2)
P2 Pt1 P1 C1 14.0(2)
Ge4 Pt1 P1 C1 92.9(3)
Ge1 Pt1 P1 C1 -160.9(2)
P1 Pt1 P2 C21 127.9(2)
Ge4 Pt1 P2 C21 -42.7(2)
Ge1 Pt1 P2 C21 -162.0(4)
P1 Pt1 P2 C15 -104.2(2)
Ge4 Pt1 P2 C15 85.3(2)
Ge1 Pt1 P2 C15 -34.1(5)
P1 Pt1 P2 C2 10.7(2)
Ge4 Pt1 P2 C2 -159.8(2)
Ge1 Pt1 P2 C2 80.8(5)
C9 P1 C1 C2 -171.8(4)
C3 P1 C1 C2 76.4(4)
Pt1 P1 C1 C2 -42.0(4)
P1 C1 C2 P2 52.1(5)
C21 P2 C2 C1 -165.4(4)
C15 P2 C2 C1 83.6(4)
Pt1 P2 C2 C1 -39.5(4)
C9 P1 C3 C8 -65.7(5)
C1 P1 C3 C8 45.0(5)
Pt1 P1 C3 C8 159.4(4)
C9 P1 C3 C4 118.4(5)
C1 P1 C3 C4 -130.8(5)
Pt1 P1 C3 C4 -16.4(5)
C8 C3 C4 C5 -0.8(9)
P1 C3 C4 C5 175.0(5)
C3 C4 C5 C6 -0.5(9)
C4 C5 C6 C7 0.7(10)
C5 C6 C7 C8 0.5(10)
C6 C7 C8 C3 -1.8(9)
C4 C3 C8 C7 2.0(9)
P1 C3 C8 C7 -173.8(5)
C3 P1 C9 C10 -17.7(5)
C1 P1 C9 C10 -126.2(5)
Pt1 P1 C9 C10 112.7(5)
C3 P1 C9 C14 167.9(5)
C1 P1 C9 C14 59.4(5)
Pt1 P1 C9 C14 -61.7(5)
C14 C9 C10 C11 -0.7(8)
P1 C9 C10 C11 -175.1(4)
C9 C10 C11 C12 0.1(9)
C10 C11 C12 C13 -0.1(9)
C11 C12 C13 C14 0.7(9)
C12 C13 C14 C9 -1.3(9)
C10 C9 C14 C13 1.3(9)
P1 C9 C14 C13 175.9(5)
C21 P2 C15 C16 -58.5(6)
C2 P2 C15 C16 50.9(6)
Pt1 P2 C15 C16 168.1(4)
C21 P2 C15 C20 120.9(5)
C2 P2 C15 C20 -129.7(5)
Pt1 P2 C15 C20 -12.5(6)
C20 C15 C16 C17 -1.0(10)
P2 C15 C16 C17 178.4(5)
C15 C16 C17 C18 0.9(10)
C16 C17 C18 C19 0.5(11)
C17 C18 C19 C20 -1.6(10)
C18 C19 C20 C15 1.5(10)
C16 C15 C20 C19 -0.2(9)
P2 C15 C20 C19 -179.6(5)
C15 P2 C21 C22 -13.9(5)
C2 P2 C21 C22 -122.7(5)
Pt1 P2 C21 C22 118.5(4)
C15 P2 C21 C26 170.5(4)
C2 P2 C21 C26 61.7(5)
Pt1 P2 C21 C26 -57.1(5)
C26 C21 C22 C23 -1.1(8)
P2 C21 C22 C23 -176.6(4)
C21 C22 C23 C24 -0.9(9)
C22 C23 C24 C25 2.9(9)
C23 C24 C25 C26 -2.8(9)
C24 C25 C26 C21 0.7(9)
C22 C21 C26 C25 1.3(8)
P2 C21 C26 C25 177.0(4)
C38 Ge1 C27 C28 176.2(6)
Ge2 Ge1 C27 C28 74.3(6)
Pt1 Ge1 C27 C28 -67.3(6)
C38 Ge1 C27 C32 6.8(4)
Ge2 Ge1 C27 C32 -95.1(4)
Pt1 Ge1 C27 C32 123.3(3)
C32 C27 C28 C29 -1.2(9)
Ge1 C27 C28 C29 -169.7(5)
C27 C28 C29 C30 0.7(10)
C28 C29 C30 C31 -0.1(10)
C29 C30 C31 C32 0.0(10)
C30 C31 C32 C27 -0.5(9)
C30 C31 C32 C33 179.9(6)
C28 C27 C32 C31 1.1(8)
Ge1 C27 C32 C31 171.8(4)
C28 C27 C32 C33 -179.3(5)
Ge1 C27 C32 C33 -8.5(6)
C31 C32 C33 C34 6.6(10)
C27 C32 C33 C34 -173.0(6)
C31 C32 C33 C38 -174.5(5)
C27 C32 C33 C38 5.9(8)
C38 C33 C34 C35 0.2(9)
C32 C33 C34 C35 179.0(6)
C33 C34 C35 C36 -0.5(10)
C34 C35 C36 C37 0.3(10)
C35 C36 C37 C38 0.3(10)
C36 C37 C38 C33 -0.6(9)
C36 C37 C38 Ge1 -178.9(5)
C34 C33 C38 C37 0.4(8)
C32 C33 C38 C37 -178.6(5)
C34 C33 C38 Ge1 179.0(4)
C32 C33 C38 Ge1 0.0(6)
C27 Ge1 C38 C37 174.6(6)
Ge2 Ge1 C38 C37 -88.0(5)
Pt1 Ge1 C38 C37 39.5(6)
C27 Ge1 C38 C33 -3.8(4)
Ge2 Ge1 C38 C33 93.7(4)
Pt1 Ge1 C38 C33 -138.8(3)
C50 Ge2 C39 C40 169.5(6)
Ge3 Ge2 C39 C40 38.3(6)
Ge1 Ge2 C39 C40 -83.4(6)
C50 Ge2 C39 C44 -6.9(4)
Ge3 Ge2 C39 C44 -138.1(3)
Ge1 Ge2 C39 C44 100.3(4)
C44 C39 C40 C41 -1.1(9)
Ge2 C39 C40 C41 -177.0(5)
C39 C40 C41 C42 -1.9(10)
C40 C41 C42 C43 2.0(11)
C41 C42 C43 C44 0.8(10)
C40 C39 C44 C43 3.9(9)
Ge2 C39 C44 C43 -179.4(4)
C40 C39 C44 C45 -172.0(5)
Ge2 C39 C44 C45 4.7(6)
C42 C43 C44 C39 -3.7(9)
C42 C43 C44 C45 171.9(6)
C39 C44 C45 C46 179.2(6)
C43 C44 C45 C46 3.6(10)
C39 C44 C45 C50 1.6(8)
C43 C44 C45 C50 -174.1(5)
C50 C45 C46 C47 -1.2(10)
C44 C45 C46 C47 -178.8(6)
C45 C46 C47 C48 1.1(11)
C46 C47 C48 C49 -0.7(11)
C47 C48 C49 C50 0.4(9)
C48 C49 C50 C45 -0.5(9)
C48 C49 C50 Ge2 -173.5(5)
C46 C45 C50 C49 0.9(9)
C44 C45 C50 C49 178.7(5)
C46 C45 C50 Ge2 175.2(5)
C44 C45 C50 Ge2 -7.0(6)
C39 Ge2 C50 C49 -178.6(6)
Ge3 Ge2 C50 C49 -54.1(6)
Ge1 Ge2 C50 C49 64.1(6)
C39 Ge2 C50 C45 7.7(4)
Ge3 Ge2 C50 C45 132.3(3)
Ge1 Ge2 C50 C45 -109.6(4)
C62 Ge3 C51 C52 174.9(6)
Ge2 Ge3 C51 C52 -67.0(6)
Ge4 Ge3 C51 C52 50.8(6)
C62 Ge3 C51 C56 3.7(4)
Ge2 Ge3 C51 C56 121.8(4)
Ge4 Ge3 C51 C56 -120.3(4)
C56 C51 C52 C53 0.9(9)
Ge3 C51 C52 C53 -169.3(5)
C51 C52 C53 C54 -0.5(9)
C52 C53 C54 C55 -0.8(10)
C53 C54 C55 C56 1.7(10)
C52 C51 C56 C55 0.1(9)
Ge3 C51 C56 C55 172.1(4)
C52 C51 C56 C57 -178.0(5)
Ge3 C51 C56 C57 -6.0(6)
C54 C55 C56 C51 -1.4(9)
C54 C55 C56 C57 176.5(6)
C51 C56 C57 C62 5.8(8)
C55 C56 C57 C62 -172.2(5)
C51 C56 C57 C58 -174.3(5)
C55 C56 C57 C58 7.7(9)
C62 C57 C58 C59 0.8(9)
C56 C57 C58 C59 -179.1(5)
C57 C58 C59 C60 -1.4(9)
C58 C59 C60 C61 1.0(9)
C59 C60 C61 C62 -0.1(9)
C60 C61 C62 C57 -0.5(9)
C60 C61 C62 Ge3 -177.5(4)
C58 C57 C62 C61 0.2(8)
C56 C57 C62 C61 -179.9(5)
C58 C57 C62 Ge3 177.8(4)
C56 C57 C62 Ge3 -2.3(6)
C51 Ge3 C62 C61 176.5(6)
Ge2 Ge3 C62 C61 49.0(6)
Ge4 Ge3 C62 C61 -68.7(6)
C51 Ge3 C62 C57 -0.8(4)
Ge2 Ge3 C62 C57 -128.2(4)
Ge4 Ge3 C62 C57 114.0(4)
C74 Ge4 C63 C68 -6.0(4)
Pt1 Ge4 C63 C68 -137.9(3)
Ge3 Ge4 C63 C68 95.2(4)
C74 Ge4 C63 C64 172.5(6)
Pt1 Ge4 C63 C64 40.6(6)
Ge3 Ge4 C63 C64 -86.2(5)
C68 C63 C64 C65 0.8(9)
Ge4 C63 C64 C65 -177.6(5)
C63 C64 C65 C66 -2.5(9)
C64 C65 C66 C67 2.0(10)
C65 C66 C67 C68 0.4(9)
C64 C63 C68 C67 1.5(8)
Ge4 C63 C68 C67 -179.8(4)
C64 C63 C68 C69 -175.7(5)
Ge4 C63 C68 C69 3.0(6)
C66 C67 C68 C63 -2.1(9)
C66 C67 C68 C69 174.8(6)
C63 C68 C69 C70 -178.1(5)
C67 C68 C69 C70 5.0(9)
C63 C68 C69 C74 3.5(7)
C67 C68 C69 C74 -173.5(5)
C74 C69 C70 C71 2.7(8)
C68 C69 C70 C71 -175.7(6)
C69 C70 C71 C72 -0.9(9)
C70 C71 C72 C73 -1.1(9)
C71 C72 C73 C74 1.2(9)
C70 C69 C74 C73 -2.6(8)
C68 C69 C74 C73 175.9(5)
C70 C69 C74 Ge4 173.4(4)
C68 C69 C74 Ge4 -8.1(6)
C72 C73 C74 C69 0.7(9)
C72 C73 C74 Ge4 -174.4(4)
C63 Ge4 C74 C69 7.8(4)
Pt1 Ge4 C74 C69 120.4(3)
Ge3 Ge4 C74 C69 -91.3(4)
C63 Ge4 C74 C73 -176.8(6)
Pt1 Ge4 C74 C73 -64.2(6)
Ge3 Ge4 C74 C73 84.1(5)
